data_4035044
loop_
_publ_author_name
'Golushko, Andrei A.'
'Sandzhieva, Maria A.'
'Ivanov, Alexander Yu'
'Boyarskaya, Irina A.'
'Khoroshilova, Olesya V.'
'Barkov, Alexey Yu'
'Vasilyev, Aleksander V.'

_publ_section_title
;
 Reactions of 3,3,3-Trihalogeno-1-nitropropenes with Arenes in the
 Superacid CF<sub>3</sub>SO<sub>3</sub>H: Synthesis of (
 Z)-3,3,3-Trihalogeno-1,2-diarylpropan-1-one Oximes and Study on the
 Reaction Mechanism.
;
_journal_issue 17
_journal_name_full 'The Journal of organic chemistry'
_journal_page_first 10142
_journal_page_last 10157
_journal_paper_doi 10.1021/acs.joc.8b01406
_journal_volume 83
_journal_year 2018
_chemical_formula_moiety 'C15 H12 Br3 N O, C H2 Cl2'
_chemical_formula_sum 'C16 H14 Br3 Cl2 N O'
_chemical_formula_weight 546.91
_space_group_crystal_system monoclinic
_space_group_IT_number 14
_space_group_name_Hall '-P 2yn'
_space_group_name_H-M_alt 'P 1 21/n 1'
_atom_sites_solution_hydrogens geom
_atom_sites_solution_primary iterative
_audit_creation_date 2017-10-18
_audit_creation_method
;
Olex2 1.2
(compiled 2017.08.10 svn.r3458 for OlexSys, GUI svn.r5381)
;
_cell_angle_alpha 90
_cell_angle_beta 92.632(3)
_cell_angle_gamma 90
_cell_formula_units_Z 4
_cell_length_a 14.2867(5)
_cell_length_b 6.1746(2)
_cell_length_c 21.3414(7)
_cell_measurement_reflns_used 2317
_cell_measurement_temperature 100(2)
_cell_measurement_theta_max 30.6210
_cell_measurement_theta_min 3.1440
_cell_volume 1880.64(11)
_computing_cell_refinement
;
CrysAlisPro, Agilent Technologies,
Version 1.171.36.32 (release 02-08-2013 CrysAlis171 .NET)
(compiled Aug  2 2013,16:46:58)
;
_computing_data_collection
;
CrysAlisPro, Agilent Technologies,
Version 1.171.36.32 (release 02-08-2013 CrysAlis171 .NET)
(compiled Aug  2 2013,16:46:58)
;
_computing_data_reduction
;
CrysAlisPro, Agilent Technologies,
Version 1.171.36.32 (release 02-08-2013 CrysAlis171 .NET)
(compiled Aug  2 2013,16:46:58)
;
_computing_molecular_graphics 'Olex2 (Dolomanov et al., 2009)'
_computing_publication_material 'Olex2 (Dolomanov et al., 2009)'
_computing_structure_refinement 'ShelXL (Sheldrick, 2015)'
_computing_structure_solution
;
Superflip (Palatinus & Chapuis, 2007;Palatinus & van der Lee, 2008;
Palatinus et al., 2012)
;
_diffrn_ambient_temperature 100(2)
_diffrn_detector_area_resol_mean 16.2096
_diffrn_measured_fraction_theta_full 0.999
_diffrn_measured_fraction_theta_max 0.999
_diffrn_measurement_details
;
#__ type_ start__ end____ width___ exp.time_
  1 omega   47.00   86.00   1.0000   50.0500
omega____ theta____ kappa____ phi______ frames
    -       23.3406  178.0000 -150.0000 39

#__ type_ start__ end____ width___ exp.time_
  2 omega  -14.00   62.00   1.0000   50.0500
omega____ theta____ kappa____ phi______ frames
    -       23.3406  -99.0000 -150.0000 76

#__ type_ start__ end____ width___ exp.time_
  3 omega  -21.00   91.00   1.0000   50.0500
omega____ theta____ kappa____ phi______ frames
    -       23.3406   19.0000   30.0000 112
;
_diffrn_measurement_device_type 'Xcalibur, Eos'
_diffrn_measurement_method '\w scans'
_diffrn_orient_matrix_UB_11 0.0408878000
_diffrn_orient_matrix_UB_12 0.0053117000
_diffrn_orient_matrix_UB_13 -0.0175972000
_diffrn_orient_matrix_UB_21 0.0223711000
_diffrn_orient_matrix_UB_22 -0.0762884000
_diffrn_orient_matrix_UB_23 0.0205233000
_diffrn_orient_matrix_UB_31 -0.0173629000
_diffrn_orient_matrix_UB_32 -0.0856689000
_diffrn_orient_matrix_UB_33 -0.0193695000
_diffrn_radiation_monochromator graphite
_diffrn_radiation_type MoK\a
_diffrn_radiation_wavelength 0.71073
_diffrn_reflns_av_R_equivalents 0.0409
_diffrn_reflns_av_unetI/netI 0.0676
_diffrn_reflns_Laue_measured_fraction_full 0.999
_diffrn_reflns_Laue_measured_fraction_max 0.999
_diffrn_reflns_limit_h_max 12
_diffrn_reflns_limit_h_min -18
_diffrn_reflns_limit_k_max 4
_diffrn_reflns_limit_k_min -8
_diffrn_reflns_limit_l_max 27
_diffrn_reflns_limit_l_min -19
_diffrn_reflns_number 8063
_diffrn_reflns_point_group_measured_fraction_full 0.999
_diffrn_reflns_point_group_measured_fraction_max 0.999
_diffrn_reflns_theta_full 25.242
_diffrn_reflns_theta_max 27.498
_diffrn_reflns_theta_min 2.855
_diffrn_source 'Enhance (Mo) X-ray Source'
_exptl_absorpt_coefficient_mu 6.721
_exptl_absorpt_correction_T_max 1.00000
_exptl_absorpt_correction_T_min 0.27370
_exptl_absorpt_correction_type multi-scan
_exptl_absorpt_process_details
;
CrysAlisPro, Agilent Technologies,
Version 1.171.36.32 (release 02-08-2013 CrysAlis171 .NET)
(compiled Aug  2 2013,16:46:58)
Empirical absorption correction using spherical harmonics,
 implemented in SCALE3 ABSPACK scaling algorithm.
;
_exptl_crystal_colour 'clear colourless'
_exptl_crystal_colour_lustre clear
_exptl_crystal_colour_primary colourless
_exptl_crystal_density_diffrn 1.932
_exptl_crystal_description plate
_exptl_crystal_F_000 1056
_exptl_crystal_size_max 0.35
_exptl_crystal_size_mid 0.2
_exptl_crystal_size_min 0.1
_refine_diff_density_max 0.853
_refine_diff_density_min -0.856
_refine_diff_density_rms 0.141
_refine_ls_extinction_method none
_refine_ls_goodness_of_fit_ref 0.999
_refine_ls_hydrogen_treatment constr
_refine_ls_matrix_type full
_refine_ls_number_parameters 209
_refine_ls_number_reflns 4303
_refine_ls_number_restraints 0
_refine_ls_restrained_S_all 0.999
_refine_ls_R_factor_all 0.0581
_refine_ls_R_factor_gt 0.0378
_refine_ls_shift/su_max 0.001
_refine_ls_shift/su_mean 0.000
_refine_ls_structure_factor_coef Fsqd
_refine_ls_weighting_details 'w=1/[\s^2^(Fo^2^)+(0.0294P)^2^] where P=(Fo^2^+2Fc^2^)/3'
_refine_ls_weighting_scheme calc
_refine_ls_wR_factor_gt 0.0766
_refine_ls_wR_factor_ref 0.0859
_reflns_Friedel_coverage 0.000
_reflns_number_gt 3288
_reflns_number_total 4303
_reflns_threshold_expression 'I > 2\s(I)'
_cod_data_source_file jo8b01406_si_010.cif
_cod_data_source_block 103-7072-7719_ca87
_cod_original_cell_volume 1880.64(12)
_cod_database_code 4035044
_shelx_shelxl_version_number 2014/7
_chemical_oxdiff_formula 'Br3 O N C15'
_shelx_space_group_comment
;
The symmetry employed for this shelxl refinement is uniquely defined
by the following loop, which should always be used as a source of
symmetry information in preference to the above space-group names.
They are only intended as comments.
;
_shelx_estimated_absorpt_t_max 0.553
_shelx_estimated_absorpt_t_min 0.202
_reflns_odcompleteness_completeness 99.87
_reflns_odcompleteness_iscentric 1
_reflns_odcompleteness_theta 28.51
_olex2_refinement_description
;
1. Fixed Uiso
 At 1.2 times of:
  All C(H) groups, All C(H,H) groups
 At 1.5 times of:
  All O(H) groups
2.a Ternary CH refined with riding coordinates:
 C0AA(H0AA)
2.b Secondary CH2 refined with riding coordinates:
 C1S(H1SA,H1SB)
2.c Aromatic/amide H refined with riding coordinates:
 C9(H9), C7(H7), C5(H5), C11(H11), C6(H6), C8(H8), C14(H14), C15(H15),
 C13(H13), C12(H12)
2.d Idealised tetrahedral OH refined as rotating group:
 O1(H1)
;
_olex2_submission_special_instructions 'No special instructions were received'

loop_
_space_group_symop_operation_xyz
'x, y, z'
'-x+1/2, y+1/2, -z+1/2'
'-x, -y, -z'
'x-1/2, -y-1/2, z-1/2'

loop_
_atom_site_label
_atom_site_type_symbol
_atom_site_fract_x
_atom_site_fract_y
_atom_site_fract_z
_atom_site_U_iso_or_equiv
_atom_site_adp_type
_atom_site_occupancy
_atom_site_site_symmetry_order
_atom_site_calc_flag
_atom_site_refinement_flags_posn
Br2 Br 0.76684(3) 0.25529(7) 0.19853(2) 0.02119(12) Uani 1 1 d .
Br3 Br 0.69501(3) 0.32751(7) 0.06002(2) 0.02076(12) Uani 1 1 d .
Cl1 Cl 0.61460(10) 0.1053(2) 0.50790(6) 0.0392(3) Uani 1 1 d .
Cl2 Cl 0.60248(11) 0.5202(2) 0.57073(10) 0.0625(5) Uani 1 1 d .
C0AA C 0.5733(3) 0.2348(6) 0.16124(19) 0.0140(9) Uani 1 1 d .
H0AA H 0.5794 0.3919 0.1721 0.017 Uiso 1 1 calc R
O1 O 0.4085(2) 0.1153(5) 0.02858(14) 0.0214(7) Uani 1 1 d .
H1 H 0.4166 0.0602 -0.0067 0.032 Uiso 1 1 calc GR
C10 C 0.5510(3) 0.1232(6) 0.2221(2) 0.0164(9) Uani 1 1 d .
C9 C 0.3933(3) 0.5540(7) 0.1024(2) 0.0208(10) Uani 1 1 d .
H9 H 0.4369 0.6023 0.0732 0.025 Uiso 1 1 calc R
C7 C 0.2532(3) 0.6111(7) 0.1578(2) 0.0251(11) Uani 1 1 d .
H7 H 0.2004 0.6977 0.1666 0.030 Uiso 1 1 calc R
C1 C 0.4891(3) 0.2209(6) 0.11494(19) 0.0133(8) Uani 1 1 d .
N1 N 0.4935(2) 0.1080(5) 0.06527(16) 0.0164(8) Uani 1 1 d .
C5 C 0.3420(3) 0.2820(7) 0.1735(2) 0.0238(10) Uani 1 1 d .
H5 H 0.3500 0.1448 0.1932 0.029 Uiso 1 1 calc R
C3 C 0.6698(3) 0.1694(6) 0.13652(19) 0.0160(9) Uani 1 1 d .
C11 C 0.5653(3) 0.2324(7) 0.2790(2) 0.0215(10) Uani 1 1 d .
H11 H 0.5922 0.3731 0.2794 0.026 Uiso 1 1 calc R
C4 C 0.4056(3) 0.3541(6) 0.13155(19) 0.0157(9) Uani 1 1 d .
C6 C 0.2664(3) 0.4119(8) 0.1867(2) 0.0278(11) Uani 1 1 d .
H6 H 0.2229 0.3636 0.2160 0.033 Uiso 1 1 calc R
C1S C 0.6707(4) 0.3479(10) 0.5291(3) 0.0590(18) Uani 1 1 d .
H1SA H 0.7284 0.3143 0.5547 0.071 Uiso 1 1 calc R
H1SB H 0.6895 0.4226 0.4906 0.071 Uiso 1 1 calc R
C8 C 0.3175(3) 0.6830(7) 0.1159(2) 0.0222(10) Uani 1 1 d .
H8 H 0.3097 0.8205 0.0964 0.027 Uiso 1 1 calc R
C14 C 0.4866(3) -0.1738(8) 0.2787(2) 0.0280(11) Uani 1 1 d .
H14 H 0.4593 -0.3142 0.2787 0.034 Uiso 1 1 calc R
C15 C 0.5109(3) -0.0822(7) 0.2229(2) 0.0189(9) Uani 1 1 d .
H15 H 0.5002 -0.1595 0.1847 0.023 Uiso 1 1 calc R
C13 C 0.5012(3) -0.0646(9) 0.3346(2) 0.0358(13) Uani 1 1 d .
H13 H 0.4840 -0.1290 0.3728 0.043 Uiso 1 1 calc R
C12 C 0.5410(3) 0.1389(8) 0.3347(2) 0.0306(12) Uani 1 1 d .
H12 H 0.5516 0.2147 0.3731 0.037 Uiso 1 1 calc R
Br1 Br 0.68445(3) -0.13914(6) 0.12073(2) 0.01750(11) Uani 1 1 d .

loop_
_atom_site_aniso_label
_atom_site_aniso_U_11
_atom_site_aniso_U_22
_atom_site_aniso_U_33
_atom_site_aniso_U_23
_atom_site_aniso_U_13
_atom_site_aniso_U_12
Br2 0.0177(2) 0.0223(2) 0.0228(2) -0.0035(2) -0.00752(18) -0.00233(17)
Br3 0.0250(2) 0.0185(2) 0.0188(2) 0.00273(19) 0.00137(18) -0.00113(18)
Cl1 0.0517(8) 0.0364(7) 0.0295(7) -0.0095(6) 0.0004(6) 0.0076(6)
Cl2 0.0484(9) 0.0365(8) 0.1021(15) -0.0288(9) -0.0012(10) -0.0090(7)
C0AA 0.015(2) 0.014(2) 0.013(2) -0.0013(18) -0.0055(17) 0.0001(16)
O1 0.0208(16) 0.0303(17) 0.0123(16) -0.0102(14) -0.0089(13) 0.0049(13)
C10 0.016(2) 0.020(2) 0.013(2) 0.0004(19) -0.0042(17) 0.0068(17)
C9 0.021(2) 0.022(2) 0.019(2) -0.001(2) -0.0062(19) -0.0022(19)
C7 0.022(2) 0.033(3) 0.020(2) -0.007(2) -0.004(2) 0.014(2)
C1 0.015(2) 0.0100(19) 0.014(2) 0.0008(17) -0.0045(17) -0.0032(16)
N1 0.0160(18) 0.0194(18) 0.0133(19) 0.0026(16) -0.0057(15) 0.0000(14)
C5 0.024(2) 0.023(2) 0.024(3) 0.007(2) -0.001(2) 0.0042(19)
C3 0.017(2) 0.017(2) 0.014(2) -0.0031(18) -0.0010(17) -0.0013(17)
C11 0.018(2) 0.028(2) 0.018(2) -0.002(2) -0.0050(18) 0.0053(19)
C4 0.018(2) 0.017(2) 0.012(2) -0.0055(18) -0.0088(17) 0.0012(17)
C6 0.024(3) 0.037(3) 0.023(3) 0.004(2) 0.005(2) 0.007(2)
C1S 0.041(4) 0.084(5) 0.054(4) -0.025(4) 0.017(3) -0.028(3)
C8 0.024(2) 0.020(2) 0.021(2) -0.002(2) -0.008(2) 0.0115(19)
C14 0.015(2) 0.031(3) 0.038(3) 0.020(2) 0.004(2) 0.0048(19)
C15 0.015(2) 0.020(2) 0.022(2) 0.006(2) -0.0011(18) 0.0036(17)
C13 0.028(3) 0.056(4) 0.023(3) 0.018(3) 0.006(2) 0.016(3)
C12 0.027(3) 0.051(3) 0.014(2) -0.001(2) -0.001(2) 0.013(2)
Br1 0.0199(2) 0.0139(2) 0.0183(2) -0.00063(18) -0.00369(17) 0.00192(16)

loop_
_atom_type_symbol
_atom_type_description
_atom_type_scat_dispersion_real
_atom_type_scat_dispersion_imag
_atom_type_scat_source
C C 0.0033 0.0016 'International Tables Vol C Tables 4.2.6.8 and 6.1.1.4'
H H 0.0000 0.0000 'International Tables Vol C Tables 4.2.6.8 and 6.1.1.4'
Br Br -0.2901 2.4595 'International Tables Vol C Tables 4.2.6.8 and 6.1.1.4'
Cl Cl 0.1484 0.1585 'International Tables Vol C Tables 4.2.6.8 and 6.1.1.4'
N N 0.0061 0.0033 'International Tables Vol C Tables 4.2.6.8 and 6.1.1.4'
O O 0.0106 0.0060 'International Tables Vol C Tables 4.2.6.8 and 6.1.1.4'

loop_
_geom_angle_atom_site_label_1
_geom_angle_atom_site_label_2
_geom_angle_atom_site_label_3
_geom_angle
C10 C0AA C1 109.8(3)
C10 C0AA C3 113.4(3)
C1 C0AA C3 116.9(3)
C11 C10 C0AA 119.8(4)
C15 C10 C0AA 121.7(4)
C15 C10 C11 118.3(4)
C8 C9 C4 120.2(4)
C6 C7 C8 119.4(4)
N1 C1 C0AA 120.2(4)
N1 C1 C4 124.4(4)
C4 C1 C0AA 115.3(3)
C1 N1 O1 111.7(3)
C4 C5 C6 119.2(4)
Br2 C3 Br3 106.22(19)
Br2 C3 Br1 107.77(19)
C0AA C3 Br2 108.3(3)
C0AA C3 Br3 110.8(3)
C0AA C3 Br1 114.7(3)
Br1 C3 Br3 108.6(2)
C12 C11 C10 120.9(4)
C9 C4 C1 117.7(4)
C5 C4 C9 120.2(4)
C5 C4 C1 122.0(4)
C5 C6 C7 121.1(5)
Cl2 C1S Cl1 113.6(3)
C9 C8 C7 119.9(4)
C13 C14 C15 120.9(4)
C14 C15 C10 120.2(4)
C14 C13 C12 119.6(5)
C13 C12 C11 120.0(5)

loop_
_geom_bond_atom_site_label_1
_geom_bond_atom_site_label_2
_geom_bond_distance
Br2 C3 1.946(4)
Br3 C3 1.950(4)
Cl1 C1S 1.749(6)
Cl2 C1S 1.718(6)
C0AA C10 1.518(6)
C0AA C1 1.524(5)
C0AA C3 1.551(6)
O1 N1 1.415(4)
C10 C11 1.395(6)
C10 C15 1.392(6)
C9 C4 1.390(6)
C9 C8 1.384(6)
C7 C6 1.385(6)
C7 C8 1.385(7)
C1 N1 1.273(5)
C1 C4 1.505(6)
C5 C4 1.378(6)
C5 C6 1.385(6)
C3 Br1 1.947(4)
C11 C12 1.379(6)
C14 C15 1.378(6)
C14 C13 1.377(7)
C13 C12 1.379(7)
